data_2311187
loop_
_publ_author_name
'Chithiravel, R.'
'Thiruvalluvar, A.'
'Muthusubramanian, S.'
'Butcher, R. J.'

_publ_section_title
;
 1,5-Bis(4-chloro-phen-yl)-3-(4-methyl-phen-yl)pentane-1,5-dione.
;
_journal_coeditor_code JJ2174
_journal_issue 'Pt 10'
_journal_name_full 'Acta crystallographica. Section E, Structure reports online'
_journal_page_first o1508
_journal_page_last 9
_journal_paper_doi 10.1107/S1600536813024355
_journal_volume 69
_journal_year 2013
_chemical_formula_iupac 'C24 H20 Cl2 O2'
_chemical_formula_moiety 'C24 H20 Cl2 O2'
_chemical_formula_structural 'C24 H20 Cl2 O2'
_chemical_formula_sum 'C24 H20 Cl2 O2'
_chemical_formula_weight 411.30
_chemical_melting_point 327(2)
_chemical_name_common 1,5-diketone
_chemical_name_systematic
;
1,5-Bis(4-chlorophenyl)-3-(4-methylphenyl)pentane-1,5-dione
;
_space_group_IT_number 14
_space_group_name_Hall '-P 2ybc'
_space_group_name_H-M_alt 'P 1 21/c 1'
_symmetry_cell_setting monoclinic
_symmetry_space_group_name_Hall '-P 2ybc'
_symmetry_space_group_name_H-M 'P 1 21/c 1'
_atom_sites_solution_hydrogens geom
_cell_angle_alpha 90
_cell_angle_beta 103.622(5)
_cell_angle_gamma 90
_cell_formula_units_Z 4
_cell_length_a 18.6794(11)
_cell_length_b 7.5477(4)
_cell_length_c 15.5196(8)
_cell_measurement_reflns_used 5569
_cell_measurement_temperature 296(2)
_cell_measurement_theta_max 75.3777
_cell_measurement_theta_min 3.3367
_cell_volume 2126.5(2)
_computing_cell_refinement 'CrysAlis PRO (Agilent, 2012)'
_computing_data_collection 'CrysAlis PRO (Agilent, 2012)'
_computing_data_reduction 'CrysAlis PRO (Agilent, 2012)'
_computing_molecular_graphics 'ORTEP-3 for Windows (Farrugia, 2012) and PLATON (Spek, 2009)'
_computing_publication_material 'SHELXL2013 (Sheldrick, 2008) and PLATON (Spek, 2009)'
_computing_structure_refinement 'SHELXL2013 (Sheldrick, 2008)'
_computing_structure_solution 'DIRDIF2008 (Beurskens <i>et al.</i>, 2008)'
_diffrn_ambient_temperature 296(2)
_diffrn_detector_area_resol_mean 10.5081
_diffrn_measured_fraction_theta_full 1.000
_diffrn_measured_fraction_theta_max 0.981
_diffrn_measurement_device_type 'Agilent Xcalibur Ruby Gemini'
_diffrn_measurement_method '\w scans'
_diffrn_radiation_monochromator graphite
_diffrn_radiation_source 'Enhance (Cu) X-ray Source'
_diffrn_radiation_type MoK\a
_diffrn_radiation_wavelength 0.71073
_diffrn_reflns_av_R_equivalents 0.0238
_diffrn_reflns_limit_h_max 21
_diffrn_reflns_limit_h_min -23
_diffrn_reflns_limit_k_max 8
_diffrn_reflns_limit_k_min -9
_diffrn_reflns_limit_l_max 15
_diffrn_reflns_limit_l_min -19
_diffrn_reflns_number 14252
_diffrn_reflns_theta_full 25.000
_diffrn_reflns_theta_max 26.514
_diffrn_reflns_theta_min 2.244
_exptl_absorpt_coefficient_mu 0.322
_exptl_absorpt_correction_T_max 1.00000
_exptl_absorpt_correction_T_min 0.44268
_exptl_absorpt_correction_type multi-scan
_exptl_absorpt_process_details
;
(CrysAlis PRO; Agilent, 2012)
;
_exptl_crystal_colour colourless
_exptl_crystal_density_diffrn 1.285
_exptl_crystal_density_method 'Not Measured'
_exptl_crystal_description prism
_exptl_crystal_F_000 856
_exptl_crystal_size_max 0.51
_exptl_crystal_size_mid 0.42
_exptl_crystal_size_min 0.37
_refine_diff_density_max 0.327
_refine_diff_density_min -0.373
_refine_ls_extinction_coef 0.0227(17)
_refine_ls_extinction_expression Fc^*^=kFc[1+0.001xFc^2^\l^3^/sin(2\q)]^-1/4^
_refine_ls_extinction_method 'SHELXL2013 (Sheldrick, 2008)'
_refine_ls_goodness_of_fit_ref 1.072
_refine_ls_hydrogen_treatment constr
_refine_ls_matrix_type full
_refine_ls_number_parameters 255
_refine_ls_number_reflns 4341
_refine_ls_number_restraints 0
_refine_ls_restrained_S_all 1.072
_refine_ls_R_factor_all 0.0555
_refine_ls_R_factor_gt 0.0495
_refine_ls_shift/su_max 0.001
_refine_ls_shift/su_mean 0.000
_refine_ls_structure_factor_coef Fsqd
_refine_ls_weighting_details 'w=1/[\s^2^(Fo^2^)+(0.0627P)^2^+0.5487P] where P=(Fo^2^+2Fc^2^)/3'
_refine_ls_weighting_scheme calc
_refine_ls_wR_factor_gt 0.1407
_refine_ls_wR_factor_ref 0.1461
_reflns_number_gt 3735
_reflns_number_total 4341
_reflns_threshold_expression I>2\s(I)
_cod_data_source_file jj2174sup1.cif
_cod_data_source_block I
_cod_original_sg_symbol_H-M 'P 21/c'
_cod_database_code 2311187

loop_
_symmetry_equiv_pos_site_id
_symmetry_equiv_pos_as_xyz
1 x,y,z
2 -x,1/2+y,1/2-z
3 -x,-y,-z
4 x,1/2-y,1/2+z

loop_
_atom_site_aniso_label
_atom_site_aniso_U_11
_atom_site_aniso_U_22
_atom_site_aniso_U_33
_atom_site_aniso_U_12
_atom_site_aniso_U_13
_atom_site_aniso_U_23
Cl14 0.1032(5) 0.1647(9) 0.1004(5) -0.0240(5) -0.0091(4) -0.0387(5)
Cl54 0.1193(6) 0.1104(6) 0.1139(6) 0.0419(4) 0.0225(4) 0.0407(4)
O1 0.0932(11) 0.0590(8) 0.0993(11) -0.0099(8) 0.0019(9) 0.0133(8)
O5 0.1211(14) 0.0656(9) 0.1022(12) 0.0217(9) 0.0405(11) -0.0103(8)
C1 0.0529(9) 0.0552(10) 0.0820(12) 0.0002(8) 0.0131(8) 0.0033(9)
C2 0.0566(10) 0.0565(10) 0.0712(11) -0.0045(8) 0.0112(8) 0.0022(8)
C3 0.0497(8) 0.0505(9) 0.0668(10) 0.0040(7) 0.0150(7) 0.0062(7)
C4 0.0532(9) 0.0616(10) 0.0823(12) 0.0055(8) 0.0222(9) 0.0091(9)
C5 0.0671(11) 0.0552(10) 0.0787(12) 0.0025(8) 0.0326(9) 0.0011(9)
C11 0.0463(9) 0.0605(10) 0.0822(12) -0.0050(8) 0.0174(8) -0.0064(9)
C12 0.0711(13) 0.0719(13) 0.1003(16) -0.0206(10) 0.0214(11) -0.0078(12)
C13 0.0734(14) 0.0910(17) 0.115(2) -0.0313(13) 0.0215(13) -0.0300(15)
C14 0.0568(11) 0.1059(18) 0.0862(15) -0.0097(11) 0.0121(10) -0.0243(14)
C15 0.0712(13) 0.0886(15) 0.0796(14) -0.0029(11) 0.0088(10) -0.0025(12)
C16 0.0611(11) 0.0675(12) 0.0801(13) -0.0088(9) 0.0109(9) -0.0048(10)
C31 0.0515(8) 0.0530(9) 0.0538(9) 0.0018(7) 0.0142(7) 0.0021(7)
C32 0.0578(9) 0.0564(9) 0.0618(10) 0.0035(8) 0.0088(7) 0.0024(8)
C33 0.0763(12) 0.0512(9) 0.0673(11) -0.0017(8) 0.0174(9) 0.0012(8)
C34 0.0693(11) 0.0680(11) 0.0656(11) -0.0139(9) 0.0161(9) -0.0065(9)
C35 0.0532(10) 0.0831(14) 0.0836(14) -0.0055(10) 0.0034(9) 0.0072(11)
C36 0.0554(10) 0.0615(10) 0.0802(12) 0.0041(8) 0.0094(9) 0.0126(9)
C37 0.0965(18) 0.0865(16) 0.120(2) -0.0326(15) 0.0096(15) -0.0107(15)
C51 0.0632(10) 0.0577(10) 0.0627(10) 0.0011(8) 0.0274(8) 0.0007(8)
C52 0.0894(15) 0.0721(13) 0.0706(12) 0.0036(11) 0.0232(11) -0.0134(10)
C53 0.0842(15) 0.1014(17) 0.0645(12) 0.0120(13) 0.0116(10) -0.0041(12)
C54 0.0799(13) 0.0783(13) 0.0691(12) 0.0179(11) 0.0291(10) 0.0167(10)
C55 0.0856(13) 0.0558(10) 0.0752(12) 0.0018(9) 0.0313(10) 0.0071(9)
C56 0.0692(11) 0.0561(10) 0.0632(10) -0.0044(8) 0.0214(8) 0.0026(8)

loop_
_atom_site_type_symbol
_atom_site_label
_atom_site_fract_x
_atom_site_fract_y
_atom_site_fract_z
_atom_site_U_iso_or_equiv
_atom_site_thermal_displace_type
_atom_site_calc_flag
_atom_site_refinement_flags
_atom_site_occupancy
Cl Cl14 0.50733(5) 0.76817(14) 0.95387(6) 0.1283(4) Uani d . 1.000
Cl Cl54 0.08862(5) 1.03187(11) 0.11762(5) 0.1154(3) Uani d . 1.000
O O1 0.32422(10) 0.76750(19) 0.53035(12) 0.0873(6) Uani d . 1.000
O O5 0.27979(11) 0.3043(2) 0.26076(12) 0.0939(7) Uani d . 1.000
C C1 0.32982(10) 0.6468(3) 0.58359(14) 0.0638(6) Uani d . 1.000
C C2 0.29189(10) 0.4711(2) 0.55773(13) 0.0621(6) Uani d . 1.000
C C3 0.25188(9) 0.4591(2) 0.46011(12) 0.0555(5) Uani d . 1.000
C C4 0.30797(10) 0.4435(3) 0.40126(13) 0.0647(6) Uani d . 1.000
C C5 0.27264(11) 0.4342(3) 0.30405(14) 0.0644(6) Uani d . 1.000
C C11 0.37394(9) 0.6711(3) 0.67653(14) 0.0626(6) Uani d . 1.000
C C12 0.40855(12) 0.8328(3) 0.70082(17) 0.0809(8) Uani d . 1.000
C C13 0.44906(13) 0.8624(4) 0.7860(2) 0.0933(10) Uani d . 1.000
C C14 0.45523(12) 0.7294(4) 0.84725(17) 0.0838(9) Uani d . 1.000
C C15 0.42146(13) 0.5692(3) 0.82660(16) 0.0813(8) Uani d . 1.000
C C16 0.38072(11) 0.5404(3) 0.74081(14) 0.0705(7) Uani d . 1.000
C C31 0.19689(9) 0.3081(2) 0.44168(11) 0.0525(5) Uani d . 1.000
C C32 0.21576(10) 0.1365(2) 0.46994(12) 0.0596(5) Uani d . 1.000
C C33 0.16507(11) 0.0008(3) 0.45037(13) 0.0649(6) Uani d . 1.000
C C34 0.09424(12) 0.0296(3) 0.40097(13) 0.0676(6) Uani d . 1.000
C C35 0.07564(11) 0.1993(3) 0.37249(15) 0.0754(7) Uani d . 1.000
C C36 0.12561(10) 0.3367(3) 0.39251(14) 0.0668(6) Uani d . 1.000
C C37 0.04025(16) -0.1219(4) 0.3772(2) 0.1036(10) Uani d . 1.000
C C51 0.22673(10) 0.5860(2) 0.25994(12) 0.0591(6) Uani d . 1.000
C C52 0.17530(13) 0.5558(3) 0.18151(14) 0.0766(8) Uani d . 1.000
C C53 0.13217(14) 0.6916(4) 0.13849(15) 0.0844(9) Uani d . 1.000
C C54 0.14217(13) 0.8596(3) 0.17322(14) 0.0739(7) Uani d . 1.000
C C55 0.19288(12) 0.8948(3) 0.25063(14) 0.0701(7) Uani d . 1.000
C C56 0.23502(11) 0.7562(2) 0.29495(13) 0.0619(6) Uani d . 1.000
H H2A 0.25663 0.45128 0.59369 0.0745 Uiso calc R 1.000
H H2B 0.32834 0.37735 0.57095 0.0745 Uiso calc R 1.000
H H3 0.22450 0.56978 0.44428 0.0666 Uiso calc R 1.000
H H4A 0.34075 0.54492 0.41221 0.0776 Uiso calc R 1.000
H H4B 0.33758 0.33800 0.41830 0.0776 Uiso calc R 1.000
H H12 0.40425 0.92255 0.65885 0.0970 Uiso calc R 1.000
H H13 0.47188 0.97108 0.80159 0.1118 Uiso calc R 1.000
H H15 0.42573 0.48107 0.86937 0.0975 Uiso calc R 1.000
H H16 0.35758 0.43174 0.72612 0.0846 Uiso calc R 1.000
H H32 0.26327 0.11248 0.50255 0.0714 Uiso calc R 1.000
H H33 0.17890 -0.11285 0.47092 0.0778 Uiso calc R 1.000
H H35 0.02834 0.22220 0.33896 0.0905 Uiso calc R 1.000
H H36 0.11120 0.45041 0.37267 0.0802 Uiso calc R 1.000
H H37A 0.01457 -0.13765 0.42342 0.1553 Uiso calc R 1.000
H H37B 0.06642 -0.22851 0.37049 0.1553 Uiso calc R 1.000
H H37C 0.00548 -0.09558 0.32250 0.1553 Uiso calc R 1.000
H H52 0.16976 0.44229 0.15749 0.0920 Uiso calc R 1.000
H H53 0.09667 0.66994 0.08653 0.1012 Uiso calc R 1.000
H H55 0.19902 1.00942 0.27314 0.0842 Uiso calc R 1.000
H H56 0.26892 0.77754 0.34828 0.0742 Uiso calc R 1.000

loop_
_atom_type_symbol
_atom_type_description
_atom_type_scat_dispersion_real
_atom_type_scat_dispersion_imag
_atom_type_scat_source
C C 0.0033 0.0016 ' International Tables Vol C Tables 4.2.6.8 and 6.1.1.4'
H H 0.0000 0.0000 ' International Tables Vol C Tables 4.2.6.8 and 6.1.1.4'
Cl Cl 0.1484 0.1585 ' International Tables Vol C Tables 4.2.6.8 and 6.1.1.4'
O O 0.0106 0.0060 ' International Tables Vol C Tables 4.2.6.8 and 6.1.1.4'

loop_
_geom_angle_atom_site_label_1
_geom_angle_atom_site_label_2
_geom_angle_atom_site_label_3
_geom_angle
_geom_angle_publ_flag
O1 C1 C2 121.06(19) no
O1 C1 C11 120.2(2) no
C2 C1 C11 118.76(18) no
C1 C2 C3 113.88(15) no
C2 C3 C4 110.43(15) no
C2 C3 C31 112.56(14) no
C4 C3 C31 110.75(14) no
C3 C4 C5 113.49(16) no
O5 C5 C4 121.0(2) no
O5 C5 C51 119.42(19) no
C4 C5 C51 119.57(18) no
C1 C11 C12 119.0(2) no
C1 C11 C16 122.9(2) no
C12 C11 C16 118.1(2) no
C11 C12 C13 121.2(2) no
C12 C13 C14 119.0(3) no
Cl14 C14 C13 118.4(2) no
Cl14 C14 C15 119.8(2) no
C13 C14 C15 121.8(2) no
C14 C15 C16 118.9(2) no
C11 C16 C15 121.0(2) no
C3 C31 C32 122.17(15) no
C3 C31 C36 120.46(15) no
C32 C31 C36 117.34(17) no
C31 C32 C33 120.93(18) no
C32 C33 C34 121.6(2) no
C33 C34 C35 117.5(2) no
C33 C34 C37 120.9(2) no
C35 C34 C37 121.6(2) no
C34 C35 C36 121.5(2) no
C31 C36 C35 121.2(2) no
C5 C51 C52 118.80(17) no
C5 C51 C56 122.00(17) no
C52 C51 C56 119.20(17) no
C51 C52 C53 120.8(2) no
C52 C53 C54 119.2(2) no
Cl54 C54 C53 119.08(18) no
Cl54 C54 C55 119.21(18) no
C53 C54 C55 121.7(2) no
C54 C55 C56 118.8(2) no
C51 C56 C55 120.30(18) no
C1 C2 H2A 109.00 no
C1 C2 H2B 109.00 no
C3 C2 H2A 109.00 no
C3 C2 H2B 109.00 no
H2A C2 H2B 108.00 no
C2 C3 H3 108.00 no
C4 C3 H3 108.00 no
C31 C3 H3 108.00 no
C3 C4 H4A 109.00 no
C3 C4 H4B 109.00 no
C5 C4 H4A 109.00 no
C5 C4 H4B 109.00 no
H4A C4 H4B 108.00 no
C11 C12 H12 119.00 no
C13 C12 H12 119.00 no
C12 C13 H13 120.00 no
C14 C13 H13 121.00 no
C14 C15 H15 121.00 no
C16 C15 H15 121.00 no
C11 C16 H16 119.00 no
C15 C16 H16 119.00 no
C31 C32 H32 120.00 no
C33 C32 H32 120.00 no
C32 C33 H33 119.00 no
C34 C33 H33 119.00 no
C34 C35 H35 119.00 no
C36 C35 H35 119.00 no
C31 C36 H36 119.00 no
C35 C36 H36 119.00 no
C34 C37 H37A 109.00 no
C34 C37 H37B 109.00 no
C34 C37 H37C 109.00 no
H37A C37 H37B 110.00 no
H37A C37 H37C 109.00 no
H37B C37 H37C 109.00 no
C51 C52 H52 120.00 no
C53 C52 H52 120.00 no
C52 C53 H53 120.00 no
C54 C53 H53 120.00 no
C54 C55 H55 121.00 no
C56 C55 H55 121.00 no
C51 C56 H56 120.00 no
C55 C56 H56 120.00 no

loop_
_geom_bond_atom_site_label_1
_geom_bond_atom_site_label_2
_geom_bond_distance
_geom_bond_publ_flag
Cl14 C14 1.736(3) no
Cl54 C54 1.741(2) no
O1 C1 1.218(3) no
O5 C5 1.214(3) no
C1 C2 1.513(3) no
C1 C11 1.495(3) no
C2 C3 1.526(3) no
C3 C4 1.548(3) no
C3 C31 1.516(2) no
C4 C5 1.499(3) no
C5 C51 1.497(3) no
C11 C12 1.391(3) no
C11 C16 1.387(3) no
C12 C13 1.378(4) no
C13 C14 1.369(4) no
C14 C15 1.367(4) no
C15 C16 1.386(3) no
C31 C32 1.386(2) no
C31 C36 1.387(3) no
C32 C33 1.379(3) no
C33 C34 1.381(3) no
C34 C35 1.373(3) no
C34 C37 1.512(4) no
C35 C36 1.381(3) no
C51 C52 1.381(3) no
C51 C56 1.389(2) no
C52 C53 1.376(4) no
C53 C54 1.373(4) no
C54 C55 1.369(3) no
C55 C56 1.390(3) no
C2 H2A 0.9700 no
C2 H2B 0.9700 no
C3 H3 0.9800 no
C4 H4A 0.9700 no
C4 H4B 0.9700 no
C12 H12 0.9300 no
C13 H13 0.9300 no
C15 H15 0.9300 no
C16 H16 0.9300 no
C32 H32 0.9300 no
C33 H33 0.9300 no
C35 H35 0.9300 no
C36 H36 0.9300 no
C37 H37A 0.9600 no
C37 H37B 0.9600 no
C37 H37C 0.9600 no
C52 H52 0.9300 no
C53 H53 0.9300 no
C55 H55 0.9300 no
C56 H56 0.9300 no

loop_
_geom_hbond_atom_site_label_D
_geom_hbond_atom_site_label_H
_geom_hbond_atom_site_label_A
_geom_hbond_site_symmetry_A
_geom_hbond_distance_DH
_geom_hbond_distance_HA
_geom_hbond_distance_DA
_geom_hbond_angle_DHA
_geom_hbond_publ_flag
C4 H4A O1 . 0.97 2.56 3.130(3) 118 yes
C16 H16 O5 4_555 0.93 2.44 3.270(3) 149 yes
C55 H55 Cg2 1_565 0.93 2.97 3.629(2) 129 yes

loop_
_geom_torsion_atom_site_label_1
_geom_torsion_atom_site_label_2
_geom_torsion_atom_site_label_3
_geom_torsion_atom_site_label_4
_geom_torsion
_geom_torsion_publ_flag
O1 C1 C2 C3 3.7(3) no
C11 C1 C2 C3 -177.04(16) no
O1 C1 C11 C12 -0.3(3) no
O1 C1 C11 C16 178.2(2) no
C2 C1 C11 C12 -179.59(18) no
C2 C1 C11 C16 -1.1(3) no
C1 C2 C3 C4 72.49(19) no
C1 C2 C3 C31 -163.18(15) no
C2 C3 C4 C5 -179.02(16) no
C31 C3 C4 C5 55.6(2) no
C2 C3 C31 C32 -51.0(2) no
C2 C3 C31 C36 131.25(18) no
C4 C3 C31 C32 73.1(2) no
C4 C3 C31 C36 -104.60(19) no
C3 C4 C5 O5 -117.3(2) no
C3 C4 C5 C51 61.6(2) no
O5 C5 C51 C52 20.8(3) no
O5 C5 C51 C56 -158.4(2) no
C4 C5 C51 C52 -158.1(2) no
C4 C5 C51 C56 22.7(3) no
C1 C11 C12 C13 179.2(2) no
C16 C11 C12 C13 0.6(3) no
C1 C11 C16 C15 -179.2(2) no
C12 C11 C16 C15 -0.7(3) no
C11 C12 C13 C14 0.2(4) no
C12 C13 C14 Cl14 179.28(19) no
C12 C13 C14 C15 -1.0(4) no
Cl14 C14 C15 C16 -179.36(18) no
C13 C14 C15 C16 0.9(4) no
C14 C15 C16 C11 -0.1(3) no
C3 C31 C32 C33 -178.41(17) no
C36 C31 C32 C33 -0.6(3) no
C3 C31 C36 C35 177.69(18) no
C32 C31 C36 C35 -0.1(3) no
C31 C32 C33 C34 1.0(3) no
C32 C33 C34 C35 -0.6(3) no
C32 C33 C34 C37 177.7(2) no
C33 C34 C35 C36 -0.2(3) no
C37 C34 C35 C36 -178.4(2) no
C34 C35 C36 C31 0.5(3) no
C5 C51 C52 C53 -179.7(2) no
C56 C51 C52 C53 -0.5(3) no
C5 C51 C56 C55 178.05(19) no
C52 C51 C56 C55 -1.1(3) no
C51 C52 C53 C54 1.8(4) no
C52 C53 C54 Cl54 178.90(19) no
C52 C53 C54 C55 -1.4(4) no
Cl54 C54 C55 C56 179.52(17) no
C53 C54 C55 C56 -0.1(4) no
C54 C55 C56 C51 1.4(3) no
